data_7061853
loop_
_publ_author_name
'Dkhar, Lincoln'
'Gupta, Hrishikesh'
'Poluri, Krishna Mohan'
'Gannon, Paige M.'
'Kaminsky, Werner'
'Kollipara, Mohan Rao'

_publ_section_title
;
 Influence of counterions on the formation of supramolecular platinum
 group metal complexes containing pyridyl thioamide derivatives:
 antioxidant and antimicrobial studies
;
_journal_issue 40
_journal_name_full 'New Journal of Chemistry'
_journal_page_first 19241
_journal_page_last 19253
_journal_paper_doi 10.1039/D2NJ03108F
_journal_volume 46
_journal_year 2022
_chemical_formula_moiety 'C21 H29 Cl2 N2 Rh1 S1'
_chemical_formula_sum 'C21 H29 Cl2 N2 Rh S'
_chemical_formula_weight 515.33
_space_group_IT_number 14
_space_group_name_Hall '-P 2ybc'
_space_group_name_H-M_alt 'P 1 21/c 1'
_symmetry_cell_setting monoclinic
_symmetry_Int_Tables_number 14
_symmetry_space_group_name_Hall '-P 2ybc'
_symmetry_space_group_name_H-M 'P 1 21/c 1'
_atom_sites_solution_hydrogens geom
_atom_sites_solution_primary direct
_atom_sites_solution_secondary difmap
_audit_conform_dict_location ftp://ftp.iucr.org/pub/cif_core.dic
_audit_conform_dict_name cif_core.dic
_audit_conform_dict_version 2.4.3
_audit_creation_date 2020-02-21T10:31:48-00:00
_audit_creation_method 'WinGX routine CIF_UPDATE'
_audit_update_record
;
2022-02-26 deposited with the CCDC.	2022-09-12 downloaded from the CCDC.
;
_cell_angle_alpha 90
_cell_angle_beta 99.337(4)
_cell_angle_gamma 90
_cell_formula_units_Z 4
_cell_length_a 8.6547(6)
_cell_length_b 21.2189(15)
_cell_length_c 12.3191(10)
_cell_measurement_reflns_used 9616
_cell_measurement_temperature 100(2)
_cell_measurement_theta_max 28.33
_cell_measurement_theta_min 2.38
_cell_measurement_wavelength 0.71073
_cell_volume 2232.3(3)
_computing_cell_refinement 'SAINT V8.34A integration software'
_computing_data_collection 'Bruker APEX2 software'
_computing_data_reduction 'SORTAV (Blessing, 1995)'
_computing_molecular_graphics 'ORTEP-3 for Windows (Farrugia, 2012)'
_computing_publication_material 'WinGX publication routines (Farrugia, 2012)'
_computing_structure_refinement 'SHELXL-2014/7 (Sheldrick, 2014)'
_computing_structure_solution 'SHELXS-2013 (Sheldrick, 2008)'
_diffrn_ambient_temperature 100(2)
_diffrn_detector 'APEX-II CCD'
_diffrn_measured_fraction_theta_full 1
_diffrn_measured_fraction_theta_max 0.996
_diffrn_measurement_device '\k-geometry diffractometer'
_diffrn_measurement_device_type 'Bruker APEX-II'
_diffrn_measurement_method '\f or \w oscillation scans'
_diffrn_orient_matrix_UB_11 -0.09477
_diffrn_orient_matrix_UB_12 0.007692
_diffrn_orient_matrix_UB_13 -0.056602
_diffrn_orient_matrix_UB_21 -0.045831
_diffrn_orient_matrix_UB_22 0.026692
_diffrn_orient_matrix_UB_23 0.053651
_diffrn_orient_matrix_UB_31 0.05128
_diffrn_orient_matrix_UB_32 0.038071
_diffrn_orient_matrix_UB_33 -0.026178
_diffrn_radiation_monochromator graphite
_diffrn_radiation_probe x-ray
_diffrn_radiation_type MoK\a
_diffrn_radiation_wavelength 0.71073
_diffrn_reflns_av_R_equivalents 0.0239
_diffrn_reflns_av_unetI/netI 0.0283
_diffrn_reflns_Laue_measured_fraction_full 1
_diffrn_reflns_Laue_measured_fraction_max 0.996
_diffrn_reflns_limit_h_max 11
_diffrn_reflns_limit_h_min -11
_diffrn_reflns_limit_k_max 28
_diffrn_reflns_limit_k_min -28
_diffrn_reflns_limit_l_max 16
_diffrn_reflns_limit_l_min -16
_diffrn_reflns_number 11027
_diffrn_reflns_point_group_measured_fraction_full 1
_diffrn_reflns_point_group_measured_fraction_max 0.996
_diffrn_reflns_theta_full 25
_diffrn_reflns_theta_max 28.441
_diffrn_reflns_theta_min 1.919
_diffrn_source 'sealed x-ray tube'
_diffrn_standards_number 0
_exptl_absorpt_coefficient_mu 1.107
_exptl_absorpt_correction_T_max 0.746
_exptl_absorpt_correction_T_min 0.655
_exptl_absorpt_correction_type multi-scan
_exptl_absorpt_process_details
;
SADABS-2012/1 - Bruker AXS area detector scaling and absorption correction
;
_exptl_crystal_colour orange
_exptl_crystal_density_diffrn 1.533
_exptl_crystal_density_method 'not measured'
_exptl_crystal_description block
_exptl_crystal_F_000 1056
_exptl_crystal_size_max 0.18
_exptl_crystal_size_mid 0.13
_exptl_crystal_size_min 0.11
_refine_diff_density_max 2.102
_refine_diff_density_min -1.644
_refine_diff_density_rms 0.096
_refine_ls_extinction_method none
_refine_ls_goodness_of_fit_ref 1.034
_refine_ls_hydrogen_treatment constr
_refine_ls_matrix_type full
_refine_ls_number_constraints 0
_refine_ls_number_parameters 286
_refine_ls_number_reflns 5611
_refine_ls_number_restraints 12
_refine_ls_restrained_S_all 1.034
_refine_ls_R_factor_all 0.0411
_refine_ls_R_factor_gt 0.0369
_refine_ls_shift/su_max 0.001
_refine_ls_shift/su_mean 0
_refine_ls_structure_factor_coef Fsqd
_refine_ls_weighting_details 'w=1/[\s^2^(Fo^2^)+(0.0136P)^2^+7.1938P] where P=(Fo^2^+2Fc^2^)/3'
_refine_ls_weighting_scheme calc
_refine_ls_wR_factor_gt 0.0799
_refine_ls_wR_factor_ref 0.0834
_reflns_Friedel_coverage 0
_reflns_number_gt 5109
_reflns_number_total 5611
_reflns_threshold_expression 'I > 2\s(I)'
_cod_data_source_file d2nj03108f2.cif
_cod_data_source_block shelx_CCDC1
_cod_depositor_comments 'Adding full bibliography for 7061852--7061867.cif.'
_cod_original_sg_symbol_H-M 'P 21/c'
_cod_database_code 7061853
_shelx_estimated_absorpt_t_min 0.826
_shelx_estimated_absorpt_t_max 0.888

loop_
_symmetry_equiv_pos_as_xyz
'x, y, z'
'-x, y+1/2, -z+1/2'
'-x, -y, -z'
'x, -y-1/2, z-1/2'

loop_
_atom_site_label
_atom_site_type_symbol
_atom_site_fract_x
_atom_site_fract_y
_atom_site_fract_z
_atom_site_U_iso_or_equiv
_atom_site_adp_type
_atom_site_occupancy
_atom_site_site_symmetry_order
_atom_site_calc_flag
_atom_site_refinement_flags_posn
_atom_site_refinement_flags_adp
_atom_site_refinement_flags_occupancy
_atom_site_disorder_assembly
_atom_site_disorder_group
C1 C 0.3417(3) 0.59155(15) 0.0622(2) 0.0240(5) Uani 1 1 d . . . . .
C2 C 0.4836(3) 0.56023(14) 0.1057(2) 0.0233(5) Uani 1 1 d . . . . .
C3 C 0.6081(3) 0.58825(14) 0.0564(2) 0.0243(5) Uani 1 1 d . . . . .
C4 C 0.5388(3) 0.63522(14) -0.0211(2) 0.0246(6) Uani 1 1 d . . . . .
C5 C 0.3747(3) 0.63806(14) -0.0161(2) 0.0260(6) Uani 1 1 d . . . . .
C6 C 0.1816(4) 0.5792(2) 0.0887(3) 0.0422(9) Uani 1 1 d . . . . .
H6A H 0.1881 0.5468 0.146 0.063 Uiso 1 1 calc R U . . .
H6B H 0.1128 0.5644 0.0224 0.063 Uiso 1 1 calc R U . . .
H6C H 0.1392 0.6181 0.1149 0.063 Uiso 1 1 calc R U . . .
C7 C 0.5029(4) 0.50765(16) 0.1871(3) 0.0387(8) Uani 1 1 d . . . . .
H7A H 0.5693 0.5216 0.255 0.058 Uiso 1 1 calc R U . . .
H7B H 0.552 0.4716 0.1565 0.058 Uiso 1 1 calc R U . . .
H7C H 0.4001 0.4952 0.2035 0.058 Uiso 1 1 calc R U . . .
C8 C 0.7756(4) 0.56884(18) 0.0742(4) 0.0458(9) Uani 1 1 d . . . . .
H8A H 0.7902 0.5348 0.0231 0.069 Uiso 1 1 calc R U . . .
H8B H 0.8059 0.554 0.15 0.069 Uiso 1 1 calc R U . . .
H8C H 0.8409 0.6049 0.0613 0.069 Uiso 1 1 calc R U . . .
C9 C 0.6219(5) 0.67417(17) -0.0951(3) 0.0389(8) Uani 1 1 d . . . . .
H9A H 0.6305 0.6502 -0.1618 0.058 Uiso 1 1 calc R U . . .
H9B H 0.7269 0.6848 -0.0567 0.058 Uiso 1 1 calc R U . . .
H9C H 0.5627 0.713 -0.115 0.058 Uiso 1 1 calc R U . . .
C10 C 0.2519(5) 0.67819(19) -0.0819(3) 0.0441(9) Uani 1 1 d . . . . .
H10A H 0.3014 0.7147 -0.1108 0.066 Uiso 1 1 calc R U . . .
H10B H 0.178 0.6927 -0.0348 0.066 Uiso 1 1 calc R U . . .
H10C H 0.1958 0.6535 -0.1431 0.066 Uiso 1 1 calc R U . . .
C11 C 0.8070(3) 0.73426(15) 0.1882(2) 0.0268(6) Uani 1 1 d . . . . .
H11 H 0.8448 0.695 0.2185 0.032 Uiso 1 1 calc R U . . .
C12 C 0.9106(3) 0.78301(16) 0.1868(2) 0.0286(6) Uani 1 1 d . . . . .
H12 H 1.0189 0.7768 0.2133 0.034 Uiso 1 1 calc R U . . .
C13 C 0.8564(3) 0.84156(14) 0.1463(2) 0.0229(5) Uani 1 1 d . . . . .
C14 C 0.6967(3) 0.84799(14) 0.1050(2) 0.0218(5) Uani 1 1 d . . . . .
H14 H 0.6554 0.8872 0.0763 0.026 Uiso 1 1 calc R U . . .
C15 C 0.6007(3) 0.79630(14) 0.1066(2) 0.0214(5) Uani 1 1 d . . . . .
H15 H 0.4927 0.8005 0.0772 0.026 Uiso 1 1 calc R U . . .
C16 C 0.9670(3) 0.89581(17) 0.1540(2) 0.0313(7) Uani 1 1 d . . . . .
N2 N 1.0830(5) 0.8873(2) 0.0929(3) 0.0220(8) Uani 0.631(4) 1 d D . P A 1
C17 C 1.2233(6) 0.9279(3) 0.1138(4) 0.0355(10) Uani 0.631(4) 1 d D . P A 1
H17A H 1.3152 0.9019 0.1442 0.043 Uiso 0.631(4) 1 calc R U P A 1
H17B H 1.2087 0.9601 0.1694 0.043 Uiso 0.631(4) 1 calc R U P A 1
C18 C 1.2551(9) 0.9607(4) 0.0094(5) 0.0471(17) Uani 0.631(4) 1 d D . P A 1
H18A H 1.1727 0.9926 -0.0131 0.057 Uiso 0.631(4) 1 calc R U P A 1
H18B H 1.3569 0.983 0.0252 0.057 Uiso 0.631(4) 1 calc R U P A 1
C19 C 1.2588(12) 0.9150(5) -0.0839(6) 0.042(2) Uani 0.631(4) 1 d D . P A 1
H19A H 1.3515 0.8873 -0.0667 0.05 Uiso 0.631(4) 1 calc R U P A 1
H19B H 1.2675 0.9386 -0.152 0.05 Uiso 0.631(4) 1 calc R U P A 1
C20 C 1.1102(7) 0.8749(3) -0.1021(4) 0.0324(13) Uani 0.631(4) 1 d D . P A 1
H20A H 1.019 0.9023 -0.1282 0.039 Uiso 0.631(4) 1 calc R U P A 1
H20B H 1.118 0.8432 -0.1599 0.039 Uiso 0.631(4) 1 calc R U P A 1
C21 C 1.0839(5) 0.8415(2) 0.0024(3) 0.0248(10) Uani 0.631(4) 1 d D . P A 1
H21A H 0.9827 0.8188 -0.0112 0.03 Uiso 0.631(4) 1 calc R U P A 1
H21B H 1.1681 0.8102 0.0237 0.03 Uiso 0.631(4) 1 calc R U P A 1
N2B N 1.0260(7) 0.9198(3) 0.0639(5) 0.0204(14) Uani 0.369(4) 1 d D . P A 2
C17B C 1.1406(9) 0.9719(4) 0.0632(7) 0.0355(10) Uani 0.369(4) 1 d D . P A 2
H17C H 1.1542 0.9947 0.1342 0.043 Uiso 0.369(4) 1 calc R U P A 2
H17D H 1.1023 1.0021 0.0037 0.043 Uiso 0.369(4) 1 calc R U P A 2
C18B C 1.2950(13) 0.9439(6) 0.0450(9) 0.0471(17) Uani 0.369(4) 1 d D . P A 2
H18C H 1.3358 0.9159 0.1073 0.057 Uiso 0.369(4) 1 calc R U P A 2
H18D H 1.372 0.9781 0.0421 0.057 Uiso 0.369(4) 1 calc R U P A 2
C19B C 1.275(2) 0.9068(10) -0.0613(14) 0.042(2) Uani 0.369(4) 1 d D . P A 2
H19C H 1.3761 0.8869 -0.0696 0.05 Uiso 0.369(4) 1 calc R U P A 2
H19D H 1.2448 0.9357 -0.1242 0.05 Uiso 0.369(4) 1 calc R U P A 2
C20B C 1.1497(11) 0.8557(4) -0.0626(8) 0.0281(19) Uani 0.369(4) 1 d D . P A 2
H20C H 1.1323 0.8345 -0.1351 0.034 Uiso 0.369(4) 1 calc R U P A 2
H20D H 1.1861 0.8236 -0.0058 0.034 Uiso 0.369(4) 1 calc R U P A 2
C21B C 0.9984(8) 0.8840(4) -0.0407(6) 0.0237(16) Uani 0.369(4) 1 d D . P A 2
H21C H 0.9555 0.9125 -0.1019 0.028 Uiso 0.369(4) 1 calc R U P A 2
H21D H 0.921 0.8502 -0.036 0.028 Uiso 0.369(4) 1 calc R U P A 2
N1 N 0.6530(2) 0.74022(11) 0.14788(17) 0.0207(4) Uani 1 1 d . . . . .
S1 S 0.96198(10) 0.94675(4) 0.25568(7) 0.03576(18) Uani 1 1 d . . . . .
Cl1 Cl 0.30916(9) 0.72667(4) 0.19745(7) 0.03660(18) Uani 1 1 d . . . . .
Cl2 Cl 0.62848(12) 0.64077(5) 0.32935(6) 0.0437(2) Uani 1 1 d . . . . .
Rh1 Rh 0.50645(2) 0.66011(2) 0.14256(2) 0.01936(6) Uani 1 1 d . . . . .

loop_
_atom_site_aniso_label
_atom_site_aniso_U_11
_atom_site_aniso_U_22
_atom_site_aniso_U_33
_atom_site_aniso_U_23
_atom_site_aniso_U_13
_atom_site_aniso_U_12
C1 0.0183(12) 0.0371(16) 0.0164(12) -0.0045(11) 0.0025(9) -0.0028(11)
C2 0.0237(13) 0.0267(14) 0.0186(12) 0.0020(10) 0.0011(10) -0.0037(10)
C3 0.0181(12) 0.0279(14) 0.0273(14) -0.0020(11) 0.0051(10) 0.0007(10)
C4 0.0312(14) 0.0284(14) 0.0166(12) -0.0025(10) 0.0113(10) -0.0005(11)
C5 0.0297(14) 0.0322(15) 0.0147(12) -0.0025(10) -0.0006(10) 0.0064(12)
C6 0.0214(14) 0.064(2) 0.0428(19) -0.0201(17) 0.0097(13) -0.0106(15)
C7 0.053(2) 0.0328(17) 0.0259(15) 0.0081(13) -0.0071(14) -0.0110(15)
C8 0.0188(14) 0.043(2) 0.074(3) -0.0137(18) 0.0013(15) 0.0057(13)
C9 0.057(2) 0.0382(18) 0.0281(16) -0.0031(13) 0.0268(15) -0.0094(16)
C10 0.050(2) 0.048(2) 0.0292(17) -0.0020(15) -0.0112(15) 0.0189(17)
C11 0.0182(12) 0.0381(16) 0.0232(13) 0.0002(11) 0.0008(10) 0.0045(11)
C12 0.0126(11) 0.0485(18) 0.0237(13) -0.0026(12) 0.0003(10) 0.0015(11)
C13 0.0169(11) 0.0401(16) 0.0126(11) -0.0058(10) 0.0053(9) -0.0054(11)
C14 0.0195(12) 0.0316(14) 0.0142(11) 0.0000(10) 0.0019(9) -0.0017(10)
C15 0.0141(11) 0.0350(15) 0.0144(11) 0.0005(10) 0.0007(9) -0.0003(10)
C16 0.0229(13) 0.054(2) 0.0163(12) -0.0070(12) 0.0026(10) -0.0131(13)
N2 0.0208(18) 0.027(2) 0.0175(17) 0.0019(15) 0.0013(14) -0.0116(16)
C17 0.032(2) 0.046(3) 0.028(2) 0.0042(18) 0.0024(17) -0.0231(19)
C18 0.049(4) 0.063(5) 0.028(4) 0.012(3) 0.002(3) -0.037(3)
C19 0.028(3) 0.076(4) 0.024(4) 0.015(4) 0.011(3) -0.012(3)
C20 0.028(3) 0.053(4) 0.019(3) 0.006(2) 0.009(2) -0.002(2)
C21 0.021(2) 0.037(3) 0.018(2) -0.0019(17) 0.0071(16) -0.0003(18)
N2B 0.022(3) 0.024(3) 0.017(3) -0.005(3) 0.006(2) -0.007(3)
C17B 0.032(2) 0.046(3) 0.028(2) 0.0042(18) 0.0024(17) -0.0231(19)
C18B 0.049(4) 0.063(5) 0.028(4) 0.012(3) 0.002(3) -0.037(3)
C19B 0.028(3) 0.076(4) 0.024(4) 0.015(4) 0.011(3) -0.012(3)
C20B 0.036(5) 0.027(5) 0.024(5) -0.004(4) 0.012(4) -0.001(4)
C21B 0.023(3) 0.031(4) 0.018(3) -0.004(3) 0.005(3) -0.006(3)
N1 0.0150(10) 0.0327(12) 0.0143(10) -0.0008(9) 0.0018(8) -0.0007(9)
S1 0.0452(5) 0.0243(4) 0.0389(4) -0.0072(3) 0.0101(4) 0.0040(3)
Cl1 0.0312(4) 0.0387(4) 0.0465(4) -0.0094(3) 0.0260(3) -0.0015(3)
Cl2 0.0665(6) 0.0509(5) 0.0120(3) 0.0050(3) 0.0010(3) -0.0157(4)
Rh1 0.01772(10) 0.02912(12) 0.01223(10) 0.00071(7) 0.00534(7) -0.00048(8)

loop_
_atom_type_symbol
_atom_type_description
_atom_type_scat_dispersion_real
_atom_type_scat_dispersion_imag
_atom_type_scat_source
C C 0.0033 0.0016 'International Tables Vol C Tables 4.2.6.8 and 6.1.1.4'
H H 0 0 'International Tables Vol C Tables 4.2.6.8 and 6.1.1.4'
N N 0.0061 0.0033 'International Tables Vol C Tables 4.2.6.8 and 6.1.1.4'
S S 0.1246 0.1234 'International Tables Vol C Tables 4.2.6.8 and 6.1.1.4'
Cl Cl 0.1484 0.1585 'International Tables Vol C Tables 4.2.6.8 and 6.1.1.4'
Rh Rh -1.1178 0.9187 'International Tables Vol C Tables 4.2.6.8 and 6.1.1.4'

loop_
_geom_angle_atom_site_label_1
_geom_angle_atom_site_label_2
_geom_angle_atom_site_label_3
_geom_angle
_geom_angle_site_symmetry_1
_geom_angle_site_symmetry_3
_geom_angle_publ_flag
C2 C1 C5 108.7(2) . . ?
C2 C1 C6 127.5(3) . . ?
C5 C1 C6 123.9(3) . . ?
C2 C1 Rh1 71.15(16) . . ?
C5 C1 Rh1 70.00(16) . . ?
C6 C1 Rh1 125.7(2) . . ?
C1 C2 C3 107.8(2) . . ?
C1 C2 C7 126.8(3) . . ?
C3 C2 C7 125.4(3) . . ?
C1 C2 Rh1 70.51(17) . . ?
C3 C2 Rh1 68.78(16) . . ?
C7 C2 Rh1 126.4(2) . . ?
C4 C3 C2 107.7(2) . . ?
C4 C3 C8 125.4(3) . . ?
C2 C3 C8 126.7(3) . . ?
C4 C3 Rh1 70.96(15) . . ?
C2 C3 Rh1 71.86(16) . . ?
C8 C3 Rh1 126.6(2) . . ?
C5 C4 C3 108.0(2) . . ?
C5 C4 C9 125.5(3) . . ?
C3 C4 C9 126.5(3) . . ?
C5 C4 Rh1 70.60(15) . . ?
C3 C4 Rh1 69.62(15) . . ?
C9 C4 Rh1 125.8(2) . . ?
C4 C5 C1 107.8(2) . . ?
C4 C5 C10 128.6(3) . . ?
C1 C5 C10 123.6(3) . . ?
C4 C5 Rh1 70.42(15) . . ?
C1 C5 Rh1 70.96(15) . . ?
C10 C5 Rh1 126.5(2) . . ?
C1 C6 H6A 109.5 . . ?
C1 C6 H6B 109.5 . . ?
H6A C6 H6B 109.5 . . ?
C1 C6 H6C 109.5 . . ?
H6A C6 H6C 109.5 . . ?
H6B C6 H6C 109.5 . . ?
C2 C7 H7A 109.5 . . ?
C2 C7 H7B 109.5 . . ?
H7A C7 H7B 109.5 . . ?
C2 C7 H7C 109.5 . . ?
H7A C7 H7C 109.5 . . ?
H7B C7 H7C 109.5 . . ?
C3 C8 H8A 109.5 . . ?
C3 C8 H8B 109.5 . . ?
H8A C8 H8B 109.5 . . ?
C3 C8 H8C 109.5 . . ?
H8A C8 H8C 109.5 . . ?
H8B C8 H8C 109.5 . . ?
C4 C9 H9A 109.5 . . ?
C4 C9 H9B 109.5 . . ?
H9A C9 H9B 109.5 . . ?
C4 C9 H9C 109.5 . . ?
H9A C9 H9C 109.5 . . ?
H9B C9 H9C 109.5 . . ?
C5 C10 H10A 109.5 . . ?
C5 C10 H10B 109.5 . . ?
H10A C10 H10B 109.5 . . ?
C5 C10 H10C 109.5 . . ?
H10A C10 H10C 109.5 . . ?
H10B C10 H10C 109.5 . . ?
N1 C11 C12 122.2(3) . . ?
N1 C11 H11 118.9 . . ?
C12 C11 H11 118.9 . . ?
C11 C12 C13 119.6(3) . . ?
C11 C12 H12 120.2 . . ?
C13 C12 H12 120.2 . . ?
C12 C13 C14 118.2(3) . . ?
C12 C13 C16 119.4(3) . . ?
C14 C13 C16 122.3(3) . . ?
C15 C14 C13 118.6(3) . . ?
C15 C14 H14 120.7 . . ?
C13 C14 H14 120.7 . . ?
N1 C15 C14 122.9(2) . . ?
N1 C15 H15 118.5 . . ?
C14 C15 H15 118.5 . . ?
N2 C16 C13 112.8(3) . . ?
N2B C16 C13 123.2(3) . . ?
N2 C16 S1 128.0(3) . . ?
N2B C16 S1 114.9(3) . . ?
C13 C16 S1 117.1(2) . . ?
C16 N2 C17 119.1(4) . . ?
C16 N2 C21 126.7(3) . . ?
C17 N2 C21 114.2(4) . . ?
N2 C17 C18 112.0(4) . . ?
N2 C17 H17A 109.2 . . ?
C18 C17 H17A 109.2 . . ?
N2 C17 H17B 109.2 . . ?
C18 C17 H17B 109.2 . . ?
H17A C17 H17B 107.9 . . ?
C19 C18 C17 112.2(6) . . ?
C19 C18 H18A 109.2 . . ?
C17 C18 H18A 109.2 . . ?
C19 C18 H18B 109.2 . . ?
C17 C18 H18B 109.2 . . ?
H18A C18 H18B 107.9 . . ?
C18 C19 C20 110.4(6) . . ?
C18 C19 H19A 109.6 . . ?
C20 C19 H19A 109.6 . . ?
C18 C19 H19B 109.6 . . ?
C20 C19 H19B 109.6 . . ?
H19A C19 H19B 108.1 . . ?
C21 C20 C19 112.0(5) . . ?
C21 C20 H20A 109.2 . . ?
C19 C20 H20A 109.2 . . ?
C21 C20 H20B 109.2 . . ?
C19 C20 H20B 109.2 . . ?
H20A C20 H20B 107.9 . . ?
N2 C21 C20 110.5(4) . . ?
N2 C21 H21A 109.5 . . ?
C20 C21 H21A 109.5 . . ?
N2 C21 H21B 109.5 . . ?
C20 C21 H21B 109.5 . . ?
H21A C21 H21B 108.1 . . ?
C16 N2B C21B 118.5(5) . . ?
C16 N2B C17B 127.5(5) . . ?
C21B N2B C17B 113.0(6) . . ?
N2B C17B C18B 108.4(8) . . ?
N2B C17B H17C 110 . . ?
C18B C17B H17C 110 . . ?
N2B C17B H17D 110 . . ?
C18B C17B H17D 110 . . ?
H17C C17B H17D 108.4 . . ?
C17B C18B C19B 110.8(11) . . ?
C17B C18B H18C 109.5 . . ?
C19B C18B H18C 109.5 . . ?
C17B C18B H18D 109.5 . . ?
C19B C18B H18D 109.5 . . ?
H18C C18B H18D 108.1 . . ?
C18B C19B C20B 111.0(10) . . ?
C18B C19B H19C 109.4 . . ?
C20B C19B H19C 109.4 . . ?
C18B C19B H19D 109.4 . . ?
C20B C19B H19D 109.4 . . ?
H19C C19B H19D 108 . . ?
C21B C20B C19B 110.6(10) . . ?
C21B C20B H20C 109.5 . . ?
C19B C20B H20C 109.5 . . ?
C21B C20B H20D 109.5 . . ?
C19B C20B H20D 109.5 . . ?
H20C C20B H20D 108.1 . . ?
N2B C21B C20B 109.8(6) . . ?
N2B C21B H21C 109.7 . . ?
C20B C21B H21C 109.7 . . ?
N2B C21B H21D 109.7 . . ?
C20B C21B H21D 109.7 . . ?
H21C C21B H21D 108.2 . . ?
C15 N1 C11 118.3(2) . . ?
C15 N1 Rh1 122.44(17) . . ?
C11 N1 Rh1 119.2(2) . . ?
N1 Rh1 C3 107.27(10) . . ?
N1 Rh1 C4 93.32(10) . . ?
C3 Rh1 C4 39.42(11) . . ?
N1 Rh1 C5 115.48(10) . . ?
C3 Rh1 C5 65.89(11) . . ?
C4 Rh1 C5 38.98(11) . . ?
N1 Rh1 C1 154.51(9) . . ?
C3 Rh1 C1 65.45(10) . . ?
C4 Rh1 C1 65.22(10) . . ?
C5 Rh1 C1 39.05(11) . . ?
N1 Rh1 C2 145.62(10) . . ?
C3 Rh1 C2 39.36(10) . . ?
C4 Rh1 C2 65.45(11) . . ?
C5 Rh1 C2 65.17(11) . . ?
C1 Rh1 C2 38.35(10) . . ?
N1 Rh1 Cl1 88.20(6) . . ?
C3 Rh1 Cl1 159.10(8) . . ?
C4 Rh1 Cl1 128.15(8) . . ?
C5 Rh1 Cl1 95.03(8) . . ?
C1 Rh1 Cl1 94.51(8) . . ?
C2 Rh1 Cl1 126.14(8) . . ?
N1 Rh1 Cl2 86.53(6) . . ?
C3 Rh1 Cl2 101.66(8) . . ?
C4 Rh1 Cl2 138.81(8) . . ?
C5 Rh1 Cl2 156.73(9) . . ?
C1 Rh1 Cl2 118.54(8) . . ?
C2 Rh1 Cl2 92.54(7) . . ?
Cl1 Rh1 Cl2 93.03(3) . . ?

loop_
_geom_bond_atom_site_label_1
_geom_bond_atom_site_label_2
_geom_bond_distance
_geom_bond_site_symmetry_2
_geom_bond_publ_flag
C1 C2 1.422(4) . ?
C1 C5 1.440(4) . ?
C1 C6 1.497(4) . ?
C1 Rh1 2.161(3) . ?
C2 C3 1.448(4) . ?
C2 C7 1.491(4) . ?
C2 Rh1 2.170(3) . ?
C3 C4 1.442(4) . ?
C3 C8 1.488(4) . ?
C3 Rh1 2.128(3) . ?
C4 C5 1.433(4) . ?
C4 C9 1.498(4) . ?
C4 Rh1 2.146(3) . ?
C5 C10 1.494(4) . ?
C5 Rh1 2.148(3) . ?
C6 H6A 0.98 . ?
C6 H6B 0.98 . ?
C6 H6C 0.98 . ?
C7 H7A 0.98 . ?
C7 H7B 0.98 . ?
C7 H7C 0.98 . ?
C8 H8A 0.98 . ?
C8 H8B 0.98 . ?
C8 H8C 0.98 . ?
C9 H9A 0.98 . ?
C9 H9B 0.98 . ?
C9 H9C 0.98 . ?
C10 H10A 0.98 . ?
C10 H10B 0.98 . ?
C10 H10C 0.98 . ?
C11 N1 1.351(3) . ?
C11 C12 1.371(4) . ?
C11 H11 0.95 . ?
C12 C13 1.391(4) . ?
C12 H12 0.95 . ?
C13 C14 1.400(4) . ?
C13 C16 1.491(4) . ?
C14 C15 1.378(4) . ?
C14 H14 0.95 . ?
C15 N1 1.344(4) . ?
C15 H15 0.95 . ?
C16 N2 1.361(5) . ?
C16 N2B 1.392(7) . ?
C16 S1 1.661(3) . ?
N2 C17 1.477(5) . ?
N2 C21 1.481(5) . ?
C17 C18 1.526(7) . ?
C17 H17A 0.99 . ?
C17 H17B 0.99 . ?
C18 C19 1.509(9) . ?
C18 H18A 0.99 . ?
C18 H18B 0.99 . ?
C19 C20 1.527(8) . ?
C19 H19A 0.99 . ?
C19 H19B 0.99 . ?
C20 C21 1.518(6) . ?
C20 H20A 0.99 . ?
C20 H20B 0.99 . ?
C21 H21A 0.99 . ?
C21 H21B 0.99 . ?
N2B C21B 1.481(8) . ?
N2B C17B 1.485(9) . ?
C17B C18B 1.512(13) . ?
C17B H17C 0.99 . ?
C17B H17D 0.99 . ?
C18B C19B 1.514(13) . ?
C18B H18C 0.99 . ?
C18B H18D 0.99 . ?
C19B C20B 1.533(13) . ?
C19B H19C 0.99 . ?
C19B H19D 0.99 . ?
C20B C21B 1.504(10) . ?
C20B H20C 0.99 . ?
C20B H20D 0.99 . ?
C21B H21C 0.99 . ?
C21B H21D 0.99 . ?
N1 Rh1 2.115(2) . ?
Cl1 Rh1 2.3963(8) . ?
Cl2 Rh1 2.4063(8) . ?
